data_7249562
loop_
_publ_author_name
'Aggarwal, Ranjana'
'Sharma, Shilpa'
'Jain, Naman'
'Sanz, Dionisia'
'Claramunt, Rosa M.'
'Delgado, Patricia'
'Torralba, M. Carmen'

_publ_section_title
;
 Reaction of unsymmetrical \a-bromo-1,3-diketones with N-substituted
 thioureas: regioselective access to
 2-(N-arylamino)-5-acyl-4-methylthiazoles and/or rearranged
 2-(N-acylimino)-3-N-aryl-4-methylthiazoles
;
_journal_issue 48
_journal_name_full 'RSC Advances'
_journal_page_first 35585
_journal_page_last 35600
_journal_paper_doi 10.1039/D4RA05436A
_journal_volume 14
_journal_year 2024
_chemical_formula_moiety 'C18 H15 Cl N2 O2 S'
_chemical_formula_sum 'C18 H15 Cl N2 O2 S'
_chemical_formula_weight 358.83
_space_group_crystal_system triclinic
_space_group_IT_number 2
_space_group_name_Hall '-P 1'
_space_group_name_H-M_alt 'P -1'
_atom_sites_solution_hydrogens geom
_atom_sites_solution_primary direct
_audit_creation_date 2023-12-04
_audit_creation_method
;
Olex2 1.5
(compiled 2023.08.24 svn.re1ec1418 for OlexSys, GUI svn.r6817)
;
_audit_update_record
;
2023-12-05 deposited with the CCDC.	2024-08-29 downloaded from the CCDC.
;
_cell_angle_alpha 107.810(2)
_cell_angle_beta 110.578(2)
_cell_angle_gamma 96.950(2)
_cell_formula_units_Z 2
_cell_length_a 9.4627(10)
_cell_length_b 9.6608(10)
_cell_length_c 11.0027(11)
_cell_measurement_reflns_used 2344
_cell_measurement_temperature 296.15
_cell_measurement_theta_max 23.9914
_cell_measurement_theta_min 2.2908
_cell_volume 866.57(16)
_computing_cell_refinement 'SAINT v6.28A (Bruker, 2002)'
_computing_data_reduction 'SAINT v6.28A (Bruker, 2002)'
_computing_molecular_graphics 'Olex2 1.5 (Dolomanov et al., 2009)'
_computing_publication_material 'Olex2 1.5 (Dolomanov et al., 2009)'
_computing_structure_refinement 'SHELXL 2014/7 (Sheldrick, 2015)'
_computing_structure_solution 'SHELXS  (Sheldrick, 2008)'
_diffrn_ambient_temperature 296.15
_diffrn_measured_fraction_theta_full 0.992
_diffrn_measured_fraction_theta_max 0.892
_diffrn_measurement_device_type 'Bruker P4'
_diffrn_measurement_method '\w scans'
_diffrn_radiation_monochromator graphite
_diffrn_radiation_type MoK\a
_diffrn_radiation_wavelength 0.71073
_diffrn_reflns_av_R_equivalents 0.0359
_diffrn_reflns_av_unetI/netI 0.0525
_diffrn_reflns_Laue_measured_fraction_full 0.992
_diffrn_reflns_Laue_measured_fraction_max 0.892
_diffrn_reflns_limit_h_max 12
_diffrn_reflns_limit_h_min -12
_diffrn_reflns_limit_k_max 12
_diffrn_reflns_limit_k_min -12
_diffrn_reflns_limit_l_max 14
_diffrn_reflns_limit_l_min -14
_diffrn_reflns_number 9152
_diffrn_reflns_point_group_measured_fraction_full 0.992
_diffrn_reflns_point_group_measured_fraction_max 0.892
_diffrn_reflns_theta_full 25.242
_diffrn_reflns_theta_max 29.090
_diffrn_reflns_theta_min 2.133
_diffrn_source_current 40.0
_diffrn_source_power 2.0
_diffrn_source_voltage 50.0
_exptl_absorpt_coefficient_mu 0.353
_exptl_absorpt_correction_T_max 1.000
_exptl_absorpt_correction_T_min 0.844934
_exptl_absorpt_correction_type multi-scan
_exptl_absorpt_process_details
'SADABS v.2.10 (Bruker,2003) was used for absorption correction. R(int) was 0.0442 before and 0.0203 after correction. The Ratio of minimum to maximum transmission is 0.8449. The \l/2 correction factor is 0.0015.'
_exptl_crystal_colour colorless
_exptl_crystal_density_diffrn 1.375
_exptl_crystal_description block
_exptl_crystal_F_000 372
_exptl_crystal_size_max 0.34
_exptl_crystal_size_mid 0.15
_exptl_crystal_size_min 0.11
_refine_diff_density_max 0.235
_refine_diff_density_min -0.247
_refine_diff_density_rms 0.039
_refine_ls_extinction_method none
_refine_ls_goodness_of_fit_ref 0.970
_refine_ls_hydrogen_treatment constr
_refine_ls_matrix_type full
_refine_ls_number_parameters 219
_refine_ls_number_reflns 4133
_refine_ls_number_restraints 0
_refine_ls_restrained_S_all 0.970
_refine_ls_R_factor_all 0.0994
_refine_ls_R_factor_gt 0.0480
_refine_ls_shift/su_max 0.000
_refine_ls_shift/su_mean 0.000
_refine_ls_structure_factor_coef Fsqd
_refine_ls_weighting_details 'w=1/[\s^2^(Fo^2^)+(0.0580P)^2^] where P=(Fo^2^+2Fc^2^)/3'
_refine_ls_weighting_scheme calc
_refine_ls_wR_factor_gt 0.1115
_refine_ls_wR_factor_ref 0.1292
_reflns_Friedel_coverage 0.000
_reflns_number_gt 2063
_reflns_number_total 4133
_reflns_threshold_expression 'I > 2\s(I)'
_cod_data_source_file d4ra05436a2.cif
_cod_data_source_block data1t
_cod_database_code 7249562
_shelx_shelxl_version_number 2014/7
_shelx_space_group_comment
;
The symmetry employed for this shelxl refinement is uniquely defined
by the following loop, which should always be used as a source of
symmetry information in preference to the above space-group names.
They are only intended as comments.
;
_olex2_refinement_description
;
1. Fixed Uiso
 At 1.2 times of:
  All C(H) groups
 At 1.5 times of:
  All C(H,H,H) groups
2.a Aromatic/amide H refined with riding coordinates:
 C5(H5), C9(H9), C10(H10), C12(H12), C13(H13), C15(H15), C16(H16), C18(H18),
 C19(H19)
2.b Idealised Me refined as rotating group:
 C20(H20A,H20B,H20C), C21(H21A,H21B,H21C)
;
_olex2_submission_original_sample_id 'sph 53b'
_olex2_submission_special_instructions 'No special instructions were received'

loop_
_space_group_symop_operation_xyz
'x, y, z'
'-x, -y, -z'

loop_
_atom_site_label
_atom_site_type_symbol
_atom_site_fract_x
_atom_site_fract_y
_atom_site_fract_z
_atom_site_U_iso_or_equiv
_atom_site_adp_type
_atom_site_occupancy
_atom_site_site_symmetry_order
_atom_site_calc_flag
_atom_site_refinement_flags_posn
_atom_site_refinement_flags_adp
_atom_site_refinement_flags_occupancy
_atom_site_disorder_assembly
_atom_site_disorder_group
Cl1 Cl -0.04027(8) 0.99298(8) 0.29934(8) 0.0912(3) Uani 1 1 d . . . . .
S1 S 0.34999(8) 0.29215(7) 0.43359(7) 0.0704(2) Uani 1 1 d . . . . .
O1 O 0.4530(2) 0.43501(19) 0.70206(17) 0.0744(5) Uani 1 1 d . . . . .
O2 O 0.43855(19) 0.97092(19) 1.20358(16) 0.0741(5) Uani 1 1 d . . . . .
N3 N 0.1966(2) 0.4615(2) 0.33596(19) 0.0586(5) Uani 1 1 d . . . . .
N6 N 0.2944(2) 0.5533(2) 0.57975(18) 0.0551(5) Uani 1 1 d . . . . .
C2 C 0.2787(2) 0.4506(2) 0.4618(2) 0.0547(6) Uani 1 1 d . . . . .
C4 C 0.1877(3) 0.3433(3) 0.2180(3) 0.0706(7) Uani 1 1 d . . . . .
C5 C 0.2639(3) 0.2456(3) 0.2556(3) 0.0771(7) Uani 1 1 d . . . . .
H5 H 0.2699 0.1602 0.1915 0.093 Uiso 1 1 calc R U . . .
C7 C 0.3859(3) 0.5379(3) 0.6995(2) 0.0563(6) Uani 1 1 d . . . . .
C8 C 0.4010(3) 0.6531(2) 0.8317(2) 0.0533(5) Uani 1 1 d . . . . .
C9 C 0.5065(3) 0.6596(3) 0.9586(3) 0.0687(7) Uani 1 1 d . . . . .
H9 H 0.5684 0.5919 0.9594 0.082 Uiso 1 1 calc R U . . .
C10 C 0.5233(3) 0.7631(3) 1.0846(3) 0.0700(7) Uani 1 1 d . . . . .
H10 H 0.5960 0.7652 1.1685 0.084 Uiso 1 1 calc R U . . .
C11 C 0.4315(3) 0.8632(3) 1.0849(2) 0.0591(6) Uani 1 1 d . . . . .
C12 C 0.3246(3) 0.8594(3) 0.9591(3) 0.0668(7) Uani 1 1 d . . . . .
H12 H 0.2624 0.9269 0.9590 0.080 Uiso 1 1 calc R U . . .
C13 C 0.3098(3) 0.7567(3) 0.8345(2) 0.0618(6) Uani 1 1 d . . . . .
H13 H 0.2380 0.7560 0.7508 0.074 Uiso 1 1 calc R U . . .
C14 C 0.1392(2) 0.5913(3) 0.3285(2) 0.0529(5) Uani 1 1 d . . . . .
C15 C 0.0095(3) 0.6103(3) 0.3548(2) 0.0662(7) Uani 1 1 d . . . . .
H15 H -0.0402 0.5402 0.3786 0.079 Uiso 1 1 calc R U . . .
C16 C -0.0465(3) 0.7337(3) 0.3458(3) 0.0699(7) Uani 1 1 d . . . . .
H16 H -0.1347 0.7469 0.3623 0.084 Uiso 1 1 calc R U . . .
C17 C 0.0296(3) 0.8371(3) 0.3120(2) 0.0600(6) Uani 1 1 d . . . . .
C18 C 0.1607(3) 0.8198(3) 0.2878(2) 0.0633(6) Uani 1 1 d . . . . .
H18 H 0.2115 0.8908 0.2657 0.076 Uiso 1 1 calc R U . . .
C19 C 0.2160(3) 0.6958(3) 0.2967(2) 0.0612(6) Uani 1 1 d . . . . .
H19 H 0.3049 0.6830 0.2812 0.073 Uiso 1 1 calc R U . . .
C20 C 0.0988(4) 0.3395(3) 0.0746(3) 0.0998(10) Uani 1 1 d . . . . .
H20A H -0.0047 0.3479 0.0634 0.150 Uiso 1 1 calc R U . . .
H20B H 0.0928 0.2463 0.0063 0.150 Uiso 1 1 calc R U . . .
H20C H 0.1510 0.4219 0.0616 0.150 Uiso 1 1 calc R U . . .
C21 C 0.5628(3) 0.9951(3) 1.3340(3) 0.0869(8) Uani 1 1 d . . . . .
H21A H 0.6610 1.0165 1.3274 0.130 Uiso 1 1 calc R U . . .
H21B H 0.5518 0.9064 1.3557 0.130 Uiso 1 1 calc R U . . .
H21C H 0.5592 1.0786 1.4066 0.130 Uiso 1 1 calc R U . . .

loop_
_atom_site_aniso_label
_atom_site_aniso_U_11
_atom_site_aniso_U_22
_atom_site_aniso_U_33
_atom_site_aniso_U_23
_atom_site_aniso_U_13
_atom_site_aniso_U_12
Cl1 0.0822(5) 0.0832(5) 0.1164(6) 0.0426(4) 0.0408(5) 0.0360(4)
S1 0.0801(5) 0.0582(4) 0.0798(5) 0.0256(3) 0.0393(4) 0.0227(3)
O1 0.0875(13) 0.0700(11) 0.0736(11) 0.0316(9) 0.0324(10) 0.0372(10)
O2 0.0744(12) 0.0899(13) 0.0569(10) 0.0207(9) 0.0298(9) 0.0266(9)
N3 0.0579(12) 0.0605(12) 0.0550(12) 0.0168(10) 0.0244(10) 0.0161(10)
N6 0.0554(12) 0.0601(12) 0.0512(11) 0.0201(10) 0.0239(9) 0.0152(9)
C2 0.0465(13) 0.0583(14) 0.0623(15) 0.0242(12) 0.0250(12) 0.0115(11)
C4 0.0792(18) 0.0654(16) 0.0610(16) 0.0115(13) 0.0336(14) 0.0145(14)
C5 0.099(2) 0.0593(16) 0.0739(17) 0.0145(13) 0.0442(16) 0.0231(15)
C7 0.0557(14) 0.0592(15) 0.0598(15) 0.0268(12) 0.0262(12) 0.0155(12)
C8 0.0542(14) 0.0565(14) 0.0559(14) 0.0279(11) 0.0239(11) 0.0149(11)
C9 0.0702(17) 0.0748(17) 0.0654(16) 0.0319(14) 0.0239(13) 0.0312(14)
C10 0.0710(17) 0.0804(18) 0.0567(15) 0.0293(14) 0.0181(13) 0.0290(14)
C11 0.0584(15) 0.0691(16) 0.0553(14) 0.0259(12) 0.0280(12) 0.0137(12)
C12 0.0682(17) 0.0717(17) 0.0658(16) 0.0274(14) 0.0282(13) 0.0295(13)
C13 0.0629(15) 0.0681(15) 0.0550(14) 0.0282(12) 0.0184(12) 0.0236(12)
C14 0.0488(13) 0.0627(14) 0.0419(11) 0.0162(10) 0.0162(10) 0.0132(11)
C15 0.0560(15) 0.0768(17) 0.0743(16) 0.0329(14) 0.0324(13) 0.0167(13)
C16 0.0570(15) 0.0854(18) 0.0801(17) 0.0347(15) 0.0366(14) 0.0266(14)
C17 0.0514(14) 0.0668(15) 0.0529(13) 0.0185(11) 0.0148(11) 0.0149(12)
C18 0.0541(15) 0.0726(17) 0.0636(15) 0.0287(13) 0.0237(12) 0.0104(13)
C19 0.0516(14) 0.0755(17) 0.0609(14) 0.0253(13) 0.0273(12) 0.0189(12)
C20 0.119(3) 0.103(2) 0.0574(17) 0.0110(15) 0.0295(17) 0.032(2)
C21 0.0778(19) 0.108(2) 0.0589(16) 0.0177(15) 0.0223(15) 0.0223(17)

loop_
_atom_type_symbol
_atom_type_description
_atom_type_scat_dispersion_real
_atom_type_scat_dispersion_imag
_atom_type_scat_source
C C 0.0033 0.0016 'International Tables Vol C Tables 4.2.6.8 and 6.1.1.4'
H H 0.0000 0.0000 'International Tables Vol C Tables 4.2.6.8 and 6.1.1.4'
Cl Cl 0.1484 0.1585 'International Tables Vol C Tables 4.2.6.8 and 6.1.1.4'
N N 0.0061 0.0033 'International Tables Vol C Tables 4.2.6.8 and 6.1.1.4'
O O 0.0106 0.0060 'International Tables Vol C Tables 4.2.6.8 and 6.1.1.4'
S S 0.1246 0.1234 'International Tables Vol C Tables 4.2.6.8 and 6.1.1.4'

loop_
_geom_angle_atom_site_label_1
_geom_angle_atom_site_label_2
_geom_angle_atom_site_label_3
_geom_angle
_geom_angle_site_symmetry_1
_geom_angle_site_symmetry_3
_geom_angle_publ_flag
C5 S1 C2 90.93(12) . . ?
C11 O2 C21 118.1(2) . . ?
C2 N3 C4 114.4(2) . . ?
C2 N3 C14 121.73(18) . . ?
C4 N3 C14 123.6(2) . . ?
C2 N6 C7 115.99(19) . . ?
N3 C2 S1 109.73(16) . . ?
N6 C2 S1 129.95(18) . . ?
N6 C2 N3 120.3(2) . . ?
N3 C4 C20 119.9(2) . . ?
C5 C4 N3 111.2(2) . . ?
C5 C4 C20 128.9(2) . . ?
S1 C5 H5 123.1 . . ?
C4 C5 S1 113.7(2) . . ?
C4 C5 H5 123.1 . . ?
O1 C7 N6 124.0(2) . . ?
O1 C7 C8 120.5(2) . . ?
N6 C7 C8 115.5(2) . . ?
C9 C8 C7 120.0(2) . . ?
C9 C8 C13 117.3(2) . . ?
C13 C8 C7 122.6(2) . . ?
C8 C9 H9 118.8 . . ?
C8 C9 C10 122.3(2) . . ?
C10 C9 H9 118.8 . . ?
C9 C10 H10 120.3 . . ?
C11 C10 C9 119.4(2) . . ?
C11 C10 H10 120.3 . . ?
O2 C11 C10 124.3(2) . . ?
O2 C11 C12 116.1(2) . . ?
C10 C11 C12 119.6(2) . . ?
C11 C12 H12 119.8 . . ?
C13 C12 C11 120.5(2) . . ?
C13 C12 H12 119.8 . . ?
C8 C13 H13 119.5 . . ?
C12 C13 C8 120.9(2) . . ?
C12 C13 H13 119.5 . . ?
C15 C14 N3 119.8(2) . . ?
C19 C14 N3 119.34(19) . . ?
C19 C14 C15 120.8(2) . . ?
C14 C15 H15 120.2 . . ?
C14 C15 C16 119.6(2) . . ?
C16 C15 H15 120.2 . . ?
C15 C16 H16 120.3 . . ?
C17 C16 C15 119.3(2) . . ?
C17 C16 H16 120.3 . . ?
C16 C17 Cl1 119.80(19) . . ?
C18 C17 Cl1 118.99(18) . . ?
C18 C17 C16 121.2(2) . . ?
C17 C18 H18 120.4 . . ?
C17 C18 C19 119.2(2) . . ?
C19 C18 H18 120.4 . . ?
C14 C19 C18 119.8(2) . . ?
C14 C19 H19 120.1 . . ?
C18 C19 H19 120.1 . . ?
C4 C20 H20A 109.5 . . ?
C4 C20 H20B 109.5 . . ?
C4 C20 H20C 109.5 . . ?
H20A C20 H20B 109.5 . . ?
H20A C20 H20C 109.5 . . ?
H20B C20 H20C 109.5 . . ?
O2 C21 H21A 109.5 . . ?
O2 C21 H21B 109.5 . . ?
O2 C21 H21C 109.5 . . ?
H21A C21 H21B 109.5 . . ?
H21A C21 H21C 109.5 . . ?
H21B C21 H21C 109.5 . . ?

loop_
_geom_bond_atom_site_label_1
_geom_bond_atom_site_label_2
_geom_bond_distance
_geom_bond_site_symmetry_2
_geom_bond_publ_flag
Cl1 C17 1.741(2) . ?
S1 C2 1.732(2) . ?
S1 C5 1.718(3) . ?
O1 C7 1.245(2) . ?
O2 C11 1.372(3) . ?
O2 C21 1.428(3) . ?
N3 C2 1.373(3) . ?
N3 C4 1.410(3) . ?
N3 C14 1.439(3) . ?
N6 C2 1.316(3) . ?
N6 C7 1.363(3) . ?
C4 C5 1.333(3) . ?
C4 C20 1.491(3) . ?
C5 H5 0.9300 . ?
C7 C8 1.483(3) . ?
C8 C9 1.379(3) . ?
C8 C13 1.399(3) . ?
C9 H9 0.9300 . ?
C9 C10 1.380(3) . ?
C10 H10 0.9300 . ?
C10 C11 1.376(3) . ?
C11 C12 1.384(3) . ?
C12 H12 0.9300 . ?
C12 C13 1.372(3) . ?
C13 H13 0.9300 . ?
C14 C15 1.377(3) . ?
C14 C19 1.373(3) . ?
C15 H15 0.9300 . ?
C15 C16 1.378(3) . ?
C16 H16 0.9300 . ?
C16 C17 1.377(3) . ?
C17 C18 1.376(3) . ?
C18 H18 0.9300 . ?
C18 C19 1.380(3) . ?
C19 H19 0.9300 . ?
C20 H20A 0.9600 . ?
C20 H20B 0.9600 . ?
C20 H20C 0.9600 . ?
C21 H21A 0.9600 . ?
C21 H21B 0.9600 . ?
C21 H21C 0.9600 . ?

loop_
_geom_torsion_atom_site_label_1
_geom_torsion_atom_site_label_2
_geom_torsion_atom_site_label_3
_geom_torsion_atom_site_label_4
_geom_torsion
_geom_torsion_site_symmetry_1
_geom_torsion_site_symmetry_2
_geom_torsion_site_symmetry_3
_geom_torsion_site_symmetry_4
_geom_torsion_publ_flag
Cl1 C17 C18 C19 -179.52(17) . . . . ?
O1 C7 C8 C9 9.0(3) . . . . ?
O1 C7 C8 C13 -169.9(2) . . . . ?
O2 C11 C12 C13 179.4(2) . . . . ?
N3 C4 C5 S1 -0.4(3) . . . . ?
N3 C14 C15 C16 -179.1(2) . . . . ?
N3 C14 C19 C18 179.28(19) . . . . ?
N6 C7 C8 C9 -171.57(19) . . . . ?
N6 C7 C8 C13 9.5(3) . . . . ?
C2 S1 C5 C4 0.9(2) . . . . ?
C2 N3 C4 C5 -0.6(3) . . . . ?
C2 N3 C4 C20 178.6(2) . . . . ?
C2 N3 C14 C15 -75.9(3) . . . . ?
C2 N3 C14 C19 103.4(2) . . . . ?
C2 N6 C7 O1 0.1(3) . . . . ?
C2 N6 C7 C8 -179.24(18) . . . . ?
C4 N3 C2 S1 1.2(2) . . . . ?
C4 N3 C2 N6 -179.41(19) . . . . ?
C4 N3 C14 C15 110.5(2) . . . . ?
C4 N3 C14 C19 -70.2(3) . . . . ?
C5 S1 C2 N3 -1.18(16) . . . . ?
C5 S1 C2 N6 179.5(2) . . . . ?
C7 N6 C2 S1 3.2(3) . . . . ?
C7 N6 C2 N3 -176.05(17) . . . . ?
C7 C8 C9 C10 -179.0(2) . . . . ?
C7 C8 C13 C12 178.5(2) . . . . ?
C8 C9 C10 C11 0.5(4) . . . . ?
C9 C8 C13 C12 -0.5(3) . . . . ?
C9 C10 C11 O2 -179.8(2) . . . . ?
C9 C10 C11 C12 -0.5(4) . . . . ?
C10 C11 C12 C13 0.0(4) . . . . ?
C11 C12 C13 C8 0.5(4) . . . . ?
C13 C8 C9 C10 0.0(3) . . . . ?
C14 N3 C2 S1 -172.88(15) . . . . ?
C14 N3 C2 N6 6.5(3) . . . . ?
C14 N3 C4 C5 173.4(2) . . . . ?
C14 N3 C4 C20 -7.4(3) . . . . ?
C14 C15 C16 C17 -0.7(4) . . . . ?
C15 C14 C19 C18 -1.5(3) . . . . ?
C15 C16 C17 Cl1 179.68(18) . . . . ?
C15 C16 C17 C18 -0.3(4) . . . . ?
C16 C17 C18 C19 0.4(3) . . . . ?
C17 C18 C19 C14 0.4(3) . . . . ?
C19 C14 C15 C16 1.6(3) . . . . ?
C20 C4 C5 S1 -179.4(2) . . . . ?
C21 O2 C11 C10 9.0(3) . . . . ?
C21 O2 C11 C12 -170.4(2) . . . . ?
